data_4347380
loop_
_publ_author_name
'Chen, Yuxiang'
'Cao, Wei'
'Wang, Chiming'
'Qi, Dongdong'
'Wang, Kang'
'Jiang, Jianzhuang'

_publ_section_title
;
 Four Dibutylamino Substituents Are Better Than Eight in Modulating the
 Electronic Structure and Third-Order Nonlinear-Optical Properties of
 Phthalocyanines.
;
_journal_issue 6
_journal_name_full 'Inorganic chemistry'
_journal_page_first 3151
_journal_page_last 3160
_journal_paper_doi 10.1021/acs.inorgchem.6b00100
_journal_volume 55
_journal_year 2016
_chemical_formula_sum 'C24 H38 N4'
_chemical_formula_weight 382.58
_space_group_IT_number 14
_space_group_name_Hall '-P 2ybc'
_space_group_name_H-M_alt 'P 1 21/c 1'
_symmetry_cell_setting monoclinic
_symmetry_space_group_name_H-M 'P 1 21/c 1'
_atom_sites_solution_hydrogens geom
_atom_sites_solution_primary direct
_atom_sites_solution_secondary difmap
_audit_creation_method SHELXL-97
_cell_angle_alpha 90.00
_cell_angle_beta 108.113(11)
_cell_angle_gamma 90.00
_cell_formula_units_Z 4
_cell_length_a 14.2971(14)
_cell_length_b 9.9436(10)
_cell_length_c 17.5443(18)
_cell_measurement_reflns_used 1895
_cell_measurement_temperature 293(2)
_cell_measurement_theta_max 29.1010
_cell_measurement_theta_min 3.0064
_cell_volume 2370.6(4)
_computing_structure_refinement 'SHELXL-97 (Sheldrick, 1997)'
_computing_structure_solution 'SHELXS-97 (Sheldrick, 1990)'
_diffrn_ambient_temperature 293(2)
_diffrn_measured_fraction_theta_full 0.998
_diffrn_measured_fraction_theta_max 0.998
_diffrn_measurement_device_type 'Xcalibur, Eos, Gemini'
_diffrn_radiation_monochromator graphite
_diffrn_radiation_source 'fine-focus sealed tube'
_diffrn_radiation_type MoK\a
_diffrn_radiation_wavelength 0.71073
_diffrn_reflns_av_R_equivalents 0.0340
_diffrn_reflns_av_sigmaI/netI 0.0644
_diffrn_reflns_limit_h_max 16
_diffrn_reflns_limit_h_min -16
_diffrn_reflns_limit_k_max 11
_diffrn_reflns_limit_k_min -7
_diffrn_reflns_limit_l_max 20
_diffrn_reflns_limit_l_min -20
_diffrn_reflns_number 9368
_diffrn_reflns_theta_full 25.00
_diffrn_reflns_theta_max 25.00
_diffrn_reflns_theta_min 3.01
_exptl_absorpt_coefficient_mu 0.064
_exptl_crystal_colour yellow
_exptl_crystal_density_diffrn 1.072
_exptl_crystal_density_method 'not measured'
_exptl_crystal_description block
_exptl_crystal_F_000 840
_refine_diff_density_max 0.221
_refine_diff_density_min -0.154
_refine_diff_density_rms 0.033
_refine_ls_extinction_method none
_refine_ls_goodness_of_fit_ref 0.967
_refine_ls_hydrogen_treatment mixed
_refine_ls_matrix_type full
_refine_ls_number_parameters 257
_refine_ls_number_reflns 4163
_refine_ls_number_restraints 0
_refine_ls_restrained_S_all 0.967
_refine_ls_R_factor_all 0.1004
_refine_ls_R_factor_gt 0.0513
_refine_ls_shift/su_max 0.001
_refine_ls_shift/su_mean 0.000
_refine_ls_structure_factor_coef Fsqd
_refine_ls_weighting_details 'calc w=1/[\s^2^(Fo^2^)+(0.0578P)^2^+0.0000P] where P=(Fo^2^+2Fc^2^)/3'
_refine_ls_weighting_scheme calc
_refine_ls_wR_factor_gt 0.1252
_refine_ls_wR_factor_ref 0.1494
_reflns_number_gt 2352
_reflns_number_total 4163
_reflns_threshold_expression >2sigma(I)
_cod_data_source_file ic6b00100_si_003.cif
_cod_data_source_block n2
_cod_database_code 4347380

loop_
_symmetry_equiv_pos_as_xyz
'x, y, z'
'-x, y+1/2, -z+1/2'
'-x, -y, -z'
'x, -y-1/2, z-1/2'

loop_
_atom_site_label
_atom_site_type_symbol
_atom_site_fract_x
_atom_site_fract_y
_atom_site_fract_z
_atom_site_U_iso_or_equiv
_atom_site_adp_type
_atom_site_occupancy
_atom_site_symmetry_multiplicity
_atom_site_calc_flag
_atom_site_refinement_flags
N1 N 0.25256(11) 0.61792(17) 0.41036(9) 0.0400(4) Uani 1 1 d .
N2 N 0.24150(11) 0.65131(16) 0.57272(9) 0.0409(4) Uani 1 1 d .
C3 C 0.24790(13) 0.4096(2) 0.58491(12) 0.0420(5) Uani 1 1 d .
H3 H 0.2440 0.4192 0.6366 0.050 Uiso 1 1 calc R
C4 C 0.24800(13) 0.5248(2) 0.54038(11) 0.0363(5) Uani 1 1 d .
C5 C 0.25317(12) 0.5090(2) 0.46039(11) 0.0359(5) Uani 1 1 d .
C6 C 0.26010(13) 0.3789(2) 0.43367(12) 0.0425(5) Uani 1 1 d .
H6 H 0.2644 0.3673 0.3823 0.051 Uiso 1 1 calc R
C7 C 0.26092(14) 0.2659(2) 0.47971(13) 0.0441(5) Uani 1 1 d .
C8 C 0.25336(14) 0.2815(2) 0.55645(13) 0.0445(5) Uani 1 1 d .
C9 C 0.31751(14) 0.7519(2) 0.57331(12) 0.0457(5) Uani 1 1 d .
H9A H 0.2907 0.8409 0.5757 0.055 Uiso 1 1 calc R
H9B H 0.3327 0.7454 0.5233 0.055 Uiso 1 1 calc R
C10 C 0.28947(15) 0.5999(2) 0.34163(12) 0.0504(6) Uani 1 1 d .
H10A H 0.2800 0.6832 0.3114 0.061 Uiso 1 1 calc R
H10B H 0.2503 0.5312 0.3068 0.061 Uiso 1 1 calc R
C11 C 0.16985(14) 0.7127(2) 0.39449(12) 0.0484(6) Uani 1 1 d .
H11A H 0.1895 0.7971 0.3763 0.058 Uiso 1 1 calc R
H11B H 0.1562 0.7302 0.4444 0.058 Uiso 1 1 calc R
C12 C 0.25470(17) 0.1675(3) 0.60621(15) 0.0588(6) Uani 1 1 d .
C13 C 0.46875(16) 0.6485(2) 0.42380(15) 0.0605(7) Uani 1 1 d .
H13A H 0.4546 0.6432 0.4743 0.073 Uiso 1 1 calc R
H13B H 0.5346 0.6134 0.4326 0.073 Uiso 1 1 calc R
C14 C 0.26700(17) 0.1350(2) 0.44707(15) 0.0596(7) Uani 1 1 d .
C15 C 0.39675(15) 0.5604(2) 0.36345(14) 0.0554(6) Uani 1 1 d .
H15A H 0.4035 0.4693 0.3843 0.066 Uiso 1 1 calc R
H15B H 0.4152 0.5592 0.3147 0.066 Uiso 1 1 calc R
C16 C 0.20520(16) 0.6622(2) 0.64175(13) 0.0533(6) Uani 1 1 d .
H16A H 0.2112 0.7550 0.6597 0.064 Uiso 1 1 calc R
H16B H 0.2468 0.6081 0.6851 0.064 Uiso 1 1 calc R
C17 C 0.09945(17) 0.6180(3) 0.62531(15) 0.0680(7) Uani 1 1 d .
H17A H 0.0813 0.6327 0.6736 0.082 Uiso 1 1 calc R
H17B H 0.0960 0.5220 0.6150 0.082 Uiso 1 1 calc R
C18 C 0.07651(15) 0.6649(3) 0.33312(13) 0.0599(7) Uani 1 1 d .
H18A H 0.0568 0.5799 0.3505 0.072 Uiso 1 1 calc R
H18B H 0.0889 0.6500 0.2825 0.072 Uiso 1 1 calc R
C19 C 0.41151(15) 0.7375(2) 0.64164(13) 0.0549(6) Uani 1 1 d .
H19A H 0.4392 0.6491 0.6394 0.066 Uiso 1 1 calc R
H19B H 0.3971 0.7446 0.6920 0.066 Uiso 1 1 calc R
C20 C 0.48635(18) 0.8434(3) 0.63912(16) 0.0789(8) Uani 1 1 d .
H20A H 0.5033 0.8319 0.5901 0.095 Uiso 1 1 calc R
H20B H 0.4561 0.9313 0.6368 0.095 Uiso 1 1 calc R
N3 N 0.27193(19) 0.0328(2) 0.41955(16) 0.0964(9) Uani 1 1 d .
C22 C 0.46717(19) 0.7926(3) 0.39996(17) 0.0793(8) Uani 1 1 d .
H22A H 0.4829 0.7994 0.3507 0.119 Uiso 1 1 calc R
H22B H 0.5148 0.8418 0.4413 0.119 Uiso 1 1 calc R
H22C H 0.4028 0.8292 0.3925 0.119 Uiso 1 1 calc R
N4 N 0.25525(19) 0.0761(2) 0.64616(14) 0.0879(8) Uani 1 1 d .
C24 C 0.02356(18) 0.6867(3) 0.55613(17) 0.0797(9) Uani 1 1 d .
H24A H 0.0369 0.6642 0.5067 0.096 Uiso 1 1 calc R
H24B H -0.0410 0.6514 0.5523 0.096 Uiso 1 1 calc R
C25 C -0.00656(18) 0.7661(3) 0.32101(16) 0.0961(11) Uani 1 1 d .
H25A H -0.0221 0.7744 0.3708 0.115 Uiso 1 1 calc R
H25B H 0.0165 0.8532 0.3094 0.115 Uiso 1 1 calc R
C26 C 0.57916(17) 0.8414(3) 0.70852(16) 0.0936(10) Uani 1 1 d .
H26A H 0.5646 0.8650 0.7567 0.140 Uiso 1 1 calc R
H26B H 0.6250 0.9050 0.6993 0.140 Uiso 1 1 calc R
H26C H 0.6074 0.7529 0.7141 0.140 Uiso 1 1 calc R
C27 C -0.0975(2) 0.7321(5) 0.25636(19) 0.1398(17) Uani 1 1 d .
H27A H -0.0841 0.7294 0.2061 0.210 Uiso 1 1 calc R
H27B H -0.1467 0.7990 0.2540 0.210 Uiso 1 1 calc R
H27C H -0.1209 0.6458 0.2669 0.210 Uiso 1 1 calc R
C28 C 0.0214(2) 0.8349(3) 0.5634(2) 0.1110(11) Uani 1 1 d .
H28A H 0.0104 0.8583 0.6130 0.167 Uiso 1 1 calc R
H28B H -0.0307 0.8709 0.5194 0.167 Uiso 1 1 calc R
H28C H 0.0832 0.8716 0.5625 0.167 Uiso 1 1 calc R

loop_
_atom_site_aniso_label
_atom_site_aniso_U_11
_atom_site_aniso_U_22
_atom_site_aniso_U_33
_atom_site_aniso_U_23
_atom_site_aniso_U_13
_atom_site_aniso_U_12
N1 0.0435(10) 0.0376(11) 0.0351(9) 0.0025(8) 0.0067(8) 0.0022(8)
N2 0.0448(10) 0.0367(11) 0.0409(10) -0.0064(8) 0.0129(8) -0.0039(8)
C3 0.0432(12) 0.0414(14) 0.0390(12) 0.0007(11) 0.0095(10) 0.0001(10)
C4 0.0324(10) 0.0337(12) 0.0384(12) -0.0028(10) 0.0047(9) -0.0009(9)
C5 0.0308(10) 0.0325(12) 0.0385(12) -0.0014(10) 0.0024(9) -0.0024(9)
C6 0.0424(12) 0.0414(14) 0.0416(12) -0.0070(11) 0.0100(10) -0.0067(10)
C7 0.0426(12) 0.0298(13) 0.0592(14) -0.0048(11) 0.0150(11) -0.0027(10)
C8 0.0459(12) 0.0341(13) 0.0525(13) 0.0060(12) 0.0137(10) -0.0001(10)
C9 0.0541(13) 0.0330(13) 0.0454(13) -0.0085(11) 0.0087(11) -0.0050(11)
C10 0.0577(14) 0.0520(15) 0.0411(13) 0.0056(12) 0.0146(11) -0.0037(11)
C11 0.0548(13) 0.0401(14) 0.0462(13) 0.0043(11) 0.0099(11) 0.0076(11)
C12 0.0672(16) 0.0462(15) 0.0657(17) 0.0035(14) 0.0249(13) 0.0011(13)
C13 0.0477(13) 0.0633(18) 0.0697(16) 0.0051(15) 0.0173(12) 0.0006(12)
C14 0.0696(16) 0.0401(16) 0.0735(17) -0.0038(14) 0.0284(14) -0.0057(13)
C15 0.0543(14) 0.0557(16) 0.0618(15) 0.0060(13) 0.0262(12) 0.0013(12)
C16 0.0630(14) 0.0495(15) 0.0491(13) -0.0062(12) 0.0200(12) 0.0030(12)
C17 0.0686(16) 0.0688(19) 0.0728(18) -0.0069(15) 0.0311(14) 0.0036(14)
C18 0.0500(13) 0.0719(18) 0.0514(14) 0.0078(13) 0.0064(12) 0.0074(12)
C19 0.0540(13) 0.0571(16) 0.0469(13) -0.0029(12) 0.0059(11) -0.0067(12)
C20 0.0709(16) 0.083(2) 0.0699(18) -0.0041(16) 0.0035(14) -0.0275(15)
N3 0.135(2) 0.0425(15) 0.127(2) -0.0231(15) 0.0631(18) -0.0109(14)
C22 0.0819(19) 0.0609(19) 0.093(2) -0.0004(16) 0.0245(16) -0.0079(15)
N4 0.131(2) 0.0541(15) 0.0866(17) 0.0174(14) 0.0463(16) 0.0030(14)
C24 0.0577(16) 0.102(3) 0.080(2) 0.0079(18) 0.0215(15) 0.0044(16)
C25 0.0708(19) 0.146(3) 0.0626(18) 0.0101(19) 0.0079(15) 0.0460(19)
C26 0.0657(17) 0.127(3) 0.077(2) -0.020(2) 0.0065(15) -0.0289(18)
C27 0.071(2) 0.248(5) 0.089(2) 0.044(3) 0.0073(18) 0.051(3)
C28 0.110(3) 0.083(3) 0.134(3) 0.031(2) 0.031(2) 0.015(2)

loop_
_atom_type_symbol
_atom_type_description
_atom_type_scat_dispersion_real
_atom_type_scat_dispersion_imag
_atom_type_scat_source
C C 0.0033 0.0016 'International Tables Vol C Tables 4.2.6.8 and 6.1.1.4'
H H 0.0000 0.0000 'International Tables Vol C Tables 4.2.6.8 and 6.1.1.4'
N N 0.0061 0.0033 'International Tables Vol C Tables 4.2.6.8 and 6.1.1.4'

loop_
_geom_angle_atom_site_label_1
_geom_angle_atom_site_label_2
_geom_angle_atom_site_label_3
_geom_angle
C5 N1 C10 119.27(16)
C5 N1 C11 117.72(15)
C10 N1 C11 113.32(16)
C4 N2 C16 119.30(16)
C4 N2 C9 118.20(15)
C16 N2 C9 113.22(16)
C8 C3 C4 123.30(19)
C3 C4 N2 120.26(17)
C3 C4 C5 117.99(17)
N2 C4 C5 121.75(17)
C6 C5 N1 119.89(18)
C6 C5 C4 117.50(18)
N1 C5 C4 122.60(17)
C7 C6 C5 123.23(19)
C6 C7 C8 119.09(18)
C6 C7 C14 119.6(2)
C8 C7 C14 121.3(2)
C3 C8 C7 118.86(19)
C3 C8 C12 120.2(2)
C7 C8 C12 120.9(2)
N2 C9 C19 114.51(18)
N1 C10 C15 114.74(17)
N1 C11 C18 114.50(18)
N4 C12 C8 179.6(3)
C22 C13 C15 114.5(2)
N3 C14 C7 178.3(3)
C13 C15 C10 116.37(19)
N2 C16 C17 114.29(18)
C16 C17 C24 116.5(2)
C11 C18 C25 111.8(2)
C9 C19 C20 112.1(2)
C26 C20 C19 115.1(2)
C28 C24 C17 114.1(3)
C27 C25 C18 114.8(3)

loop_
_geom_bond_atom_site_label_1
_geom_bond_atom_site_label_2
_geom_bond_distance
N1 C5 1.392(2)
N1 C10 1.470(2)
N1 C11 1.470(2)
N2 C4 1.395(2)
N2 C16 1.462(2)
N2 C9 1.475(2)
C3 C8 1.379(3)
C3 C4 1.387(3)
C4 C5 1.437(3)
C5 C6 1.391(3)
C6 C7 1.381(3)
C7 C8 1.392(3)
C7 C14 1.436(3)
C8 C12 1.427(3)
C9 C19 1.504(3)
C10 C15 1.513(3)
C11 C18 1.507(3)
C12 N4 1.146(3)
C13 C22 1.490(3)
C13 C15 1.507(3)
C14 N3 1.136(3)
C16 C17 1.514(3)
C17 C24 1.516(3)
C18 C25 1.520(3)
C19 C20 1.512(3)
C20 C26 1.496(3)
C24 C28 1.480(4)
C25 C27 1.475(4)
